data_7015918
loop_
_publ_author_name
'Majumder, Paramita'
'Baksi, Suparna'
'Halder, Sarmistha'
'Tadesse, Haregewine'
'Blake, Alexander J.'
'Drew, Michael G. B.'
'Bhattacharya, Samaresh'

_publ_section_title
;
 Formation of organorhodium complexes via C-H bond activation of
 1,3-di(phenylazo)benzene.
;
_journal_issue 20
_journal_name_full 'Dalton transactions (Cambridge, England : 2003)'
_journal_page_first 5423
_journal_page_last 5425
_journal_paper_doi 10.1039/c1dt10247h
_journal_volume 40
_journal_year 2011
_chemical_formula_sum 'C20 H16 Cl2 N5 Rh'
_chemical_formula_weight 500.18
_chemical_name_systematic
;
?
;
_space_group_IT_number 2
_symmetry_cell_setting triclinic
_symmetry_space_group_name_Hall '-P 1'
_symmetry_space_group_name_H-M 'P -1'
_atom_sites_solution_hydrogens geom
_atom_sites_solution_primary direct
_atom_sites_solution_secondary difmap
_audit_creation_method SHELXL-97
_cell_angle_alpha 78.088(10)
_cell_angle_beta 84.530(9)
_cell_angle_gamma 83.077(9)
_cell_formula_units_Z 2
_cell_length_a 8.6950(9)
_cell_length_b 9.7051(11)
_cell_length_c 12.1143(15)
_cell_measurement_reflns_used 6958
_cell_measurement_temperature 150(2)
_cell_measurement_theta_max 29.99
_cell_measurement_theta_min 2.48
_cell_volume 990.4(2)
_computing_cell_refinement 'Crysalis, Oxford Diffraction'
_computing_data_collection 'Crysalis, Oxford Diffraction'
_computing_data_reduction 'Crysalis, Oxford Diffraction'
_computing_molecular_graphics PLATON(Spek,2004)
_computing_structure_refinement 'SHELXL-97 (Sheldrick, 1997)'
_computing_structure_solution 'SHELXS-97 (Sheldrick, 1997)'
_diffrn_ambient_temperature 150(2)
_diffrn_measured_fraction_theta_full 0.957
_diffrn_measured_fraction_theta_max 0.957
_diffrn_measurement_device 'Oxford Diffaction X-Calibur System'
_diffrn_measurement_method '321 frames, counting time 10 s.'
_diffrn_radiation_monochromator graphite
_diffrn_radiation_source 'fine-focus sealed tube'
_diffrn_radiation_type MoK\a
_diffrn_radiation_wavelength 0.71073
_diffrn_reflns_av_R_equivalents 0.0237
_diffrn_reflns_av_sigmaI/netI 0.0348
_diffrn_reflns_limit_h_max 12
_diffrn_reflns_limit_h_min -7
_diffrn_reflns_limit_k_max 13
_diffrn_reflns_limit_k_min -11
_diffrn_reflns_limit_l_max 17
_diffrn_reflns_limit_l_min -14
_diffrn_reflns_number 6958
_diffrn_reflns_theta_full 29.99
_diffrn_reflns_theta_max 29.99
_diffrn_reflns_theta_min 2.48
_diffrn_standards_decay_% n/a
_diffrn_standards_interval_count n/a
_diffrn_standards_interval_time n/a
_diffrn_standards_number n/a
_exptl_absorpt_coefficient_mu 1.148
_exptl_absorpt_correction_T_max 1.000
_exptl_absorpt_correction_T_min 0.842
_exptl_absorpt_correction_type empirical
_exptl_absorpt_process_details 'ABSPACK, Oxford Diffraction Ltd'
_exptl_crystal_colour black
_exptl_crystal_density_diffrn 1.677
_exptl_crystal_density_method 'not measured'
_exptl_crystal_description needle
_exptl_crystal_F_000 500
_exptl_crystal_size_max 0.30
_exptl_crystal_size_mid 0.05
_exptl_crystal_size_min 0.05
_refine_diff_density_max 4.477
_refine_diff_density_min -1.018
_refine_diff_density_rms 0.225
_refine_ls_extinction_method none
_refine_ls_goodness_of_fit_ref 1.175
_refine_ls_hydrogen_treatment constr
_refine_ls_matrix_type full
_refine_ls_number_parameters 254
_refine_ls_number_reflns 5524
_refine_ls_number_restraints 6
_refine_ls_restrained_S_all 1.176
_refine_ls_R_factor_all 0.0736
_refine_ls_R_factor_gt 0.0655
_refine_ls_shift/su_max 0.000
_refine_ls_shift/su_mean 0.000
_refine_ls_structure_factor_coef Fsqd
_refine_ls_weighting_details
;
w=1/[\s^2^(Fo^2^)+(0.0800P)^2^+7.8354P] where P=(Fo^2^+2Fc^2^)/3
;
_refine_ls_weighting_scheme calc
_refine_ls_wR_factor_gt 0.1817
_refine_ls_wR_factor_ref 0.1855
_reflns_number_gt 4831
_reflns_number_total 5524
_reflns_threshold_expression >2sigma(I)
_cod_data_source_file c1dt10247h.txt
_cod_data_source_block 1
_cod_original_sg_symbol_H-M P-1
_cod_database_code 7015918

loop_
_symmetry_equiv_pos_as_xyz
'x, y, z'
'-x, -y, -z'

loop_
_atom_site_label
_atom_site_type_symbol
_atom_site_fract_x
_atom_site_fract_y
_atom_site_fract_z
_atom_site_U_iso_or_equiv
_atom_site_adp_type
_atom_site_occupancy
_atom_site_symmetry_multiplicity
_atom_site_calc_flag
_atom_site_refinement_flags
_atom_site_disorder_assembly
_atom_site_disorder_group
C12 C 0.3488(6) 0.3659(6) 0.0234(5) 0.0200(10) Uani 1 1 d . . .
C13 C 0.3475(7) 0.4755(6) -0.0716(5) 0.0226(11) Uani 1 1 d . . .
H13 H 0.4172 0.4692 -0.1340 0.027 Uiso 1 1 calc R . .
C14 C 0.2391(7) 0.5956(6) -0.0715(5) 0.0246(11) Uani 1 1 d . . .
H14 H 0.2383 0.6693 -0.1343 0.030 Uiso 1 1 calc R . .
C15 C 0.1319(8) 0.6062(6) 0.0219(5) 0.0260(12) Uani 1 1 d . . .
H15 H 0.0586 0.6846 0.0201 0.031 Uiso 1 1 calc R . .
C16 C 0.1375(7) 0.4972(6) 0.1171(5) 0.0213(10) Uani 1 1 d . . .
C31 C -0.0211(7) 0.3677(6) 0.3929(5) 0.0218(10) Uani 1 1 d . . .
C32 C -0.1809(7) 0.4077(7) 0.3918(6) 0.0266(12) Uani 1 1 d . . .
H32 H -0.2257 0.4449 0.3238 0.032 Uiso 1 1 calc R . .
C33 C -0.2716(8) 0.3914(8) 0.4922(6) 0.0314(13) Uani 1 1 d . . .
H33 H -0.3781 0.4177 0.4921 0.038 Uiso 1 1 calc R . .
C34 C -0.2049(8) 0.3362(7) 0.5935(6) 0.0301(13) Uani 1 1 d . . .
H34 H -0.2669 0.3254 0.6610 0.036 Uiso 1 1 calc R . .
C35 C -0.0470(8) 0.2970(7) 0.5949(5) 0.0273(12) Uani 1 1 d . . .
H35 H -0.0032 0.2600 0.6633 0.033 Uiso 1 1 calc R . .
C36 C 0.0468(7) 0.3125(6) 0.4948(5) 0.0230(11) Uani 1 1 d . . .
H36 H 0.1533 0.2864 0.4956 0.028 Uiso 1 1 calc R . .
C41 C 0.5313(7) 0.0333(6) 0.1512(5) 0.0211(10) Uani 1 1 d . . .
C42 C 0.4813(7) -0.0826(6) 0.2277(6) 0.0271(12) Uani 1 1 d . . .
H42 H 0.3819 -0.0780 0.2636 0.033 Uiso 1 1 calc R . .
C43 C 0.5826(8) -0.2063(7) 0.2501(6) 0.0299(13) Uani 1 1 d . . .
H43 H 0.5498 -0.2854 0.3001 0.036 Uiso 1 1 calc R . .
C44 C 0.7322(8) -0.2123(7) 0.1981(6) 0.0290(13) Uani 1 1 d . . .
H44 H 0.8002 -0.2940 0.2155 0.035 Uiso 1 1 calc R . .
C45 C 0.7802(7) -0.0963(7) 0.1200(6) 0.0288(12) Uani 1 1 d . . .
H45 H 0.8792 -0.1012 0.0836 0.035 Uiso 1 1 calc R . .
C46 C 0.6798(7) 0.0269(6) 0.0967(5) 0.0249(11) Uani 1 1 d . . .
H46 H 0.7116 0.1049 0.0448 0.030 Uiso 1 1 calc R . .
C52 C 0.2574(6) 0.0041(6) 0.4942(5) 0.0190(10) Uani 1 1 d U . .
C53 C 0.2497(9) -0.0621(7) 0.6094(5) 0.0325(14) Uani 1 1 d . . .
H53A H 0.2642 0.0051 0.6547 0.049 Uiso 1 1 calc R . .
H53B H 0.3297 -0.1398 0.6216 0.049 Uiso 1 1 calc R . .
H53C H 0.1500 -0.0966 0.6305 0.049 Uiso 1 1 calc R . .
C11 C 0.2457(6) 0.3794(6) 0.1143(5) 0.0182(10) Uani 1 1 d . . .
N17 N 0.4511(6) 0.2411(5) 0.0355(4) 0.0202(9) Uani 1 1 d . . .
N18 N 0.4274(6) 0.1605(5) 0.1323(4) 0.0204(9) Uani 1 1 d . . .
N19 N 0.0409(6) 0.4932(5) 0.2165(4) 0.0226(9) Uani 1 1 d . . .
N20 N 0.0748(6) 0.3801(5) 0.2907(4) 0.0213(9) Uani 1 1 d . . .
N51 N 0.2615(6) 0.0729(5) 0.4015(4) 0.0241(10) Uani 1 1 d . . .
Cl1 Cl 0.43596(16) 0.34667(15) 0.31549(12) 0.0241(3) Uani 1 1 d . . .
Cl2 Cl 0.07244(16) 0.11621(15) 0.17956(12) 0.0235(3) Uani 1 1 d . . .
Rh1 Rh 0.25398(5) 0.23503(4) 0.24389(3) 0.01530(13) Uani 1 1 d . . .

loop_
_atom_site_aniso_label
_atom_site_aniso_U_11
_atom_site_aniso_U_22
_atom_site_aniso_U_33
_atom_site_aniso_U_23
_atom_site_aniso_U_13
_atom_site_aniso_U_12
C12 0.021(2) 0.022(2) 0.017(2) -0.0036(19) -0.0026(19) -0.0030(19)
C13 0.024(3) 0.025(3) 0.019(3) -0.004(2) 0.001(2) -0.004(2)
C14 0.031(3) 0.023(3) 0.018(3) 0.004(2) -0.004(2) -0.007(2)
C15 0.034(3) 0.018(2) 0.027(3) -0.002(2) -0.011(2) -0.004(2)
C16 0.023(3) 0.018(2) 0.023(3) -0.003(2) -0.002(2) -0.0016(19)
C31 0.023(3) 0.020(2) 0.022(3) -0.007(2) 0.002(2) -0.001(2)
C32 0.024(3) 0.025(3) 0.032(3) -0.009(2) -0.001(2) -0.002(2)
C33 0.025(3) 0.038(3) 0.035(3) -0.015(3) 0.002(2) -0.005(3)
C34 0.031(3) 0.035(3) 0.025(3) -0.010(3) 0.008(2) -0.008(3)
C35 0.031(3) 0.028(3) 0.022(3) -0.005(2) -0.002(2) -0.002(2)
C36 0.021(2) 0.022(3) 0.026(3) -0.007(2) 0.001(2) 0.000(2)
C41 0.021(2) 0.021(2) 0.022(3) -0.008(2) -0.004(2) 0.0013(19)
C42 0.028(3) 0.021(3) 0.031(3) -0.007(2) 0.002(2) 0.000(2)
C43 0.036(3) 0.020(3) 0.033(3) -0.004(2) -0.003(3) 0.000(2)
C44 0.030(3) 0.022(3) 0.035(3) -0.010(2) -0.008(3) 0.007(2)
C45 0.021(3) 0.030(3) 0.034(3) -0.009(3) -0.001(2) 0.003(2)
C46 0.022(3) 0.024(3) 0.028(3) -0.007(2) 0.004(2) -0.001(2)
C52 0.0174(12) 0.0206(13) 0.0193(13) -0.0057(9) -0.0023(9) 0.0005(9)
C53 0.047(4) 0.028(3) 0.019(3) 0.003(2) 0.003(3) -0.005(3)
C11 0.016(2) 0.017(2) 0.023(3) -0.0043(19) -0.0071(19) 0.0011(18)
N17 0.024(2) 0.020(2) 0.016(2) -0.0027(17) -0.0004(17) -0.0039(17)
N18 0.020(2) 0.019(2) 0.020(2) -0.0017(17) 0.0029(17) -0.0012(17)
N19 0.023(2) 0.021(2) 0.024(2) -0.0041(18) -0.0034(18) 0.0006(17)
N20 0.025(2) 0.020(2) 0.018(2) -0.0056(17) -0.0063(18) 0.0055(17)
N51 0.027(2) 0.020(2) 0.025(2) -0.0074(19) -0.0017(19) 0.0016(18)
Cl1 0.0227(6) 0.0266(6) 0.0239(6) -0.0061(5) -0.0041(5) -0.0029(5)
Cl2 0.0228(6) 0.0237(6) 0.0244(6) -0.0040(5) -0.0019(5) -0.0047(5)
Rh1 0.01451(19) 0.0155(2) 0.0146(2) -0.00179(13) -0.00026(13) 0.00098(13)

loop_
_atom_type_symbol
_atom_type_description
_atom_type_scat_dispersion_real
_atom_type_scat_dispersion_imag
_atom_type_scat_source
C C 0.0033 0.0016 'International Tables Vol C Tables 4.2.6.8 and 6.1.1.4'
H H 0.0000 0.0000 'International Tables Vol C Tables 4.2.6.8 and 6.1.1.4'
N N 0.0061 0.0033 'International Tables Vol C Tables 4.2.6.8 and 6.1.1.4'
Cl Cl 0.1484 0.1585 'International Tables Vol C Tables 4.2.6.8 and 6.1.1.4'
Rh Rh -1.1178 0.9187 'International Tables Vol C Tables 4.2.6.8 and 6.1.1.4'

loop_
_geom_angle_atom_site_label_1
_geom_angle_atom_site_label_2
_geom_angle_atom_site_label_3
_geom_angle
_geom_angle_site_symmetry_1
_geom_angle_site_symmetry_3
_geom_angle_publ_flag
C11 C12 C13 118.9(5) . . ?
C11 C12 N17 115.9(5) . . ?
C13 C12 N17 125.1(5) . . ?
C12 C13 C14 119.0(5) . . ?
C12 C13 H13 120.5 . . ?
C14 C13 H13 120.5 . . ?
C13 C14 C15 121.2(5) . . ?
C13 C14 H14 119.4 . . ?
C15 C14 H14 119.4 . . ?
C16 C15 C14 118.9(6) . . ?
C16 C15 H15 120.5 . . ?
C14 C15 H15 120.5 . . ?
C11 C16 C15 118.5(5) . . ?
C11 C16 N19 115.8(5) . . ?
C15 C16 N19 125.7(5) . . ?
C32 C31 C36 120.5(5) . . ?
C32 C31 N20 120.8(5) . . ?
C36 C31 N20 118.6(5) . . ?
C33 C32 C31 119.4(6) . . ?
C33 C32 H32 120.3 . . ?
C31 C32 H32 120.3 . . ?
C32 C33 C34 120.2(6) . . ?
C32 C33 H33 119.9 . . ?
C34 C33 H33 119.9 . . ?
C35 C34 C33 120.5(6) . . ?
C35 C34 H34 119.8 . . ?
C33 C34 H34 119.8 . . ?
C34 C35 C36 120.3(6) . . ?
C34 C35 H35 119.8 . . ?
C36 C35 H35 119.8 . . ?
C35 C36 C31 119.0(5) . . ?
C35 C36 H36 120.5 . . ?
C31 C36 H36 120.5 . . ?
C42 C41 C46 120.8(5) . . ?
C42 C41 N18 118.0(5) . . ?
C46 C41 N18 121.1(5) . . ?
C41 C42 C43 119.0(6) . . ?
C41 C42 H42 120.5 . . ?
C43 C42 H42 120.5 . . ?
C44 C43 C42 120.5(6) . . ?
C44 C43 H43 119.8 . . ?
C42 C43 H43 119.8 . . ?
C43 C44 C45 120.1(6) . . ?
C43 C44 H44 120.0 . . ?
C45 C44 H44 120.0 . . ?
C46 C45 C44 119.8(6) . . ?
C46 C45 H45 120.1 . . ?
C44 C45 H45 120.1 . . ?
C45 C46 C41 119.8(6) . . ?
C45 C46 H46 120.1 . . ?
C41 C46 H46 120.1 . . ?
N51 C52 C53 173.0(6) . . ?
C52 C53 H53A 109.5 . . ?
C52 C53 H53B 109.5 . . ?
H53A C53 H53B 109.5 . . ?
C52 C53 H53C 109.5 . . ?
H53A C53 H53C 109.5 . . ?
H53B C53 H53C 109.5 . . ?
C12 C11 C16 123.3(5) . . ?
C12 C11 Rh1 118.6(4) . . ?
C16 C11 Rh1 118.0(4) . . ?
N18 N17 C12 111.5(5) . . ?
N17 N18 C41 114.3(5) . . ?
N17 N18 Rh1 117.0(4) . . ?
C41 N18 Rh1 128.7(4) . . ?
N20 N19 C16 111.8(5) . . ?
N19 N20 C31 114.7(5) . . ?
N19 N20 Rh1 117.0(4) . . ?
C31 N20 Rh1 128.2(4) . . ?
C52 N51 Rh1 169.3(4) . . ?
C11 Rh1 N20 77.4(2) . . ?
C11 Rh1 N18 76.9(2) . . ?
N20 Rh1 N18 154.3(2) . . ?
C11 Rh1 N51 177.2(2) . . ?
N20 Rh1 N51 100.44(19) . . ?
N18 Rh1 N51 105.24(18) . . ?
C11 Rh1 Cl2 91.89(16) . . ?
N20 Rh1 Cl2 89.87(14) . . ?
N18 Rh1 Cl2 90.41(14) . . ?
N51 Rh1 Cl2 89.79(14) . . ?
C11 Rh1 Cl1 90.56(16) . . ?
N20 Rh1 Cl1 90.55(14) . . ?
N18 Rh1 Cl1 90.27(14) . . ?
N51 Rh1 Cl1 87.75(14) . . ?
Cl2 Rh1 Cl1 177.54(5) . . ?

loop_
_geom_bond_atom_site_label_1
_geom_bond_atom_site_label_2
_geom_bond_distance
_geom_bond_site_symmetry_2
_geom_bond_publ_flag
C12 C11 1.370(8) . ?
C12 C13 1.396(8) . ?
C12 N17 1.404(7) . ?
C13 C14 1.408(8) . ?
C13 H13 0.9300 . ?
C14 C15 1.408(9) . ?
C14 H14 0.9300 . ?
C15 C16 1.395(8) . ?
C15 H15 0.9300 . ?
C16 C11 1.394(7) . ?
C16 N19 1.398(8) . ?
C31 C32 1.397(8) . ?
C31 C36 1.397(8) . ?
C31 N20 1.417(7) . ?
C32 C33 1.377(9) . ?
C32 H32 0.9300 . ?
C33 C34 1.385(10) . ?
C33 H33 0.9300 . ?
C34 C35 1.381(9) . ?
C34 H34 0.9300 . ?
C35 C36 1.387(8) . ?
C35 H35 0.9300 . ?
C36 H36 0.9300 . ?
C41 C42 1.387(8) . ?
C41 C46 1.394(8) . ?
C41 N18 1.430(7) . ?
C42 C43 1.395(9) . ?
C42 H42 0.9300 . ?
C43 C44 1.390(9) . ?
C43 H43 0.9300 . ?
C44 C45 1.391(9) . ?
C44 H44 0.9300 . ?
C45 C46 1.388(8) . ?
C45 H45 0.9300 . ?
C46 H46 0.9300 . ?
C52 N51 1.182(8) . ?
C52 C53 1.409(8) . ?
C53 H53A 0.9600 . ?
C53 H53B 0.9600 . ?
C53 H53C 0.9600 . ?
C11 Rh1 1.876(6) . ?
N17 N18 1.283(6) . ?
N18 Rh1 2.092(5) . ?
N19 N20 1.291(7) . ?
N20 Rh1 2.089(5) . ?
N51 Rh1 2.210(5) . ?
Cl1 Rh1 2.3438(14) . ?
Cl2 Rh1 2.3394(14) . ?
